data_4339201
loop_
_publ_author_name
'Bray, Travis H.'
'Nelson, Anna-Gay D'
'Jin, Geng Bang'
'Haire, Richard G.'
'Albrecht-Schmitt, Thomas E'

_publ_section_title
;
 In situ hydrothermal reduction of neptunium(VI) as a route to
 neptunium(IV) phosphonates.
;
_journal_issue 26
_journal_name_full 'Inorganic chemistry'
_journal_page_first 10959
_journal_page_last 10961
_journal_paper_doi 10.1021/ic702136h
_journal_volume 46
_journal_year 2007
_chemical_formula_moiety 'C2 H7 N Np O10 P2, H2 O'
_chemical_formula_sum 'C2 H9 N Np O11 P2'
_chemical_formula_weight 522.04
_chemical_name_systematic
; 
 ? 
;
_space_group_IT_number 29
_symmetry_cell_setting orthorhombic
_symmetry_space_group_name_Hall 'P 2c -2ac'
_symmetry_space_group_name_H-M 'P c a 21'
_atom_sites_solution_hydrogens geom
_atom_sites_solution_primary direct
_atom_sites_solution_secondary difmap
_audit_creation_method SHELXL-97
_cell_angle_alpha 90.00
_cell_angle_beta 90.00
_cell_angle_gamma 90.00
_cell_formula_units_Z 4
_cell_length_a 10.607(3)
_cell_length_b 9.438(3)
_cell_length_c 11.346(4)
_cell_measurement_reflns_used 2641
_cell_measurement_temperature 193(2)
_cell_measurement_theta_max 28.34
_cell_measurement_theta_min 2.16
_cell_volume 1135.8(6)
_computing_cell_refinement 'SMART, SAINT'
_computing_data_collection SMART
_computing_data_reduction SAINT
_computing_molecular_graphics 'SHELXP-97 (Sheldrick, 1997)'
_computing_publication_material 'SHELXCIF-97 (Sheldrick, 1997)'
_computing_structure_refinement 'SHELXL-97 (Sheldrick, 1997)'
_computing_structure_solution 'SHELXS-97 (Sheldrick, 1990)'
_diffrn_ambient_temperature 193(2)
_diffrn_measured_fraction_theta_full 0.995
_diffrn_measured_fraction_theta_max 0.995
_diffrn_measurement_device_type 'Bruker APEX'
_diffrn_measurement_method '/w scans'
_diffrn_radiation_monochromator graphite
_diffrn_radiation_source 'fine-focus sealed tube'
_diffrn_radiation_type MoK\a
_diffrn_radiation_wavelength 0.71073
_diffrn_reflns_av_R_equivalents 0.0309
_diffrn_reflns_av_sigmaI/netI 0.0312
_diffrn_reflns_limit_h_max 14
_diffrn_reflns_limit_h_min -14
_diffrn_reflns_limit_k_max 12
_diffrn_reflns_limit_k_min -12
_diffrn_reflns_limit_l_max 15
_diffrn_reflns_limit_l_min -15
_diffrn_reflns_number 10619
_diffrn_reflns_theta_full 28.34
_diffrn_reflns_theta_max 28.34
_diffrn_reflns_theta_min 2.16
_diffrn_standards_decay_% 0
_diffrn_standards_interval_count na
_diffrn_standards_interval_time na
_diffrn_standards_number 0
_exptl_absorpt_coefficient_mu 9.482
_exptl_absorpt_correction_T_max 0.7552
_exptl_absorpt_correction_T_min 0.1701
_exptl_absorpt_correction_type numerical
_exptl_absorpt_process_details SHELXPREP
_exptl_crystal_colour 'pale pink'
_exptl_crystal_density_diffrn 3.053
_exptl_crystal_density_meas ?
_exptl_crystal_density_method 'not measured'
_exptl_crystal_description blade
_exptl_crystal_F_000 956
_exptl_crystal_size_max 0.420
_exptl_crystal_size_mid 0.082
_exptl_crystal_size_min 0.018
_refine_diff_density_max 1.167
_refine_diff_density_min -0.751
_refine_diff_density_rms 0.136
_refine_ls_abs_structure_details 'Flack H D (1983), Acta Cryst. A39, 876-881'
_refine_ls_abs_structure_Flack -0.006(12)
_refine_ls_extinction_coef 0
_refine_ls_extinction_method none
_refine_ls_goodness_of_fit_ref 0.938
_refine_ls_hydrogen_treatment mixed
_refine_ls_matrix_type full
_refine_ls_number_parameters 166
_refine_ls_number_reflns 2802
_refine_ls_number_restraints 1
_refine_ls_restrained_S_all 0.938
_refine_ls_R_factor_all 0.0193
_refine_ls_R_factor_gt 0.0182
_refine_ls_shift/su_max 0.001
_refine_ls_shift/su_mean 0.000
_refine_ls_structure_factor_coef Fsqd
_refine_ls_weighting_details 'calc w=1/[\s^2^(Fo^2^)+(0.0249P)^2^+0.0000P] where P=(Fo^2^+2Fc^2^)/3'
_refine_ls_weighting_scheme calc
_refine_ls_wR_factor_gt 0.0429
_refine_ls_wR_factor_ref 0.0432
_reflns_number_gt 2641
_reflns_number_total 2802
_reflns_threshold_expression >2sigma(I)
_cod_data_source_file ic702136h-file003.cif
_cod_data_source_block final1
_cod_depositor_comments
;
The following automatic conversions were performed:

'_exptl_crystal_density_meas' value 'nm' was changed to '?' - the
value is perceived as not measured.

Automatic conversion script
Id: cif_fix_values 3008 2015-01-20 13:52:24Z robertas 
;
_cod_original_cell_volume 1135.9(6)
_cod_original_sg_symbol_H-M Pca2(1)
_cod_database_code 4339201

loop_
_symmetry_equiv_pos_as_xyz
'x, y, z'
'-x, -y, z+1/2'
'x+1/2, -y, z'
'-x+1/2, y, z+1/2'

loop_
_atom_site_label
_atom_site_type_symbol
_atom_site_fract_x
_atom_site_fract_y
_atom_site_fract_z
_atom_site_U_iso_or_equiv
_atom_site_adp_type
_atom_site_occupancy
_atom_site_symmetry_multiplicity
_atom_site_calc_flag
_atom_site_refinement_flags
Np1 Np -0.074187(11) 0.047357(12) 1.51479(3) 0.01045(5) Uani 1 1 d .
P1 P -0.14798(10) 0.11509(11) 1.21053(9) 0.0118(2) Uani 1 1 d .
P2 P -0.27982(10) -0.24122(11) 1.43573(10) 0.0148(2) Uani 1 1 d .
N1 N -0.0941(4) 0.3515(5) 1.5868(4) 0.0198(8) Uani 1 1 d .
O1 O -0.0302(3) 0.0389(3) 1.1661(3) 0.0195(7) Uani 1 1 d .
O2 O -0.2615(3) 0.0785(3) 1.1357(3) 0.0183(6) Uani 1 1 d .
O3 O -0.1739(3) 0.0764(3) 1.3402(3) 0.0142(6) Uani 1 1 d .
O4 O -0.2988(3) -0.3910(3) 1.4952(4) 0.0232(9) Uani 1 1 d .
H1 H -0.238(6) -0.430(5) 1.492(6) 0.025(17) Uiso 1 1 d .
O5 O -0.4050(3) -0.1664(4) 1.4434(3) 0.0213(7) Uani 1 1 d .
O6 O -0.1730(3) -0.1661(3) 1.4979(3) 0.0178(7) Uani 1 1 d .
O7 O -0.1068(4) 0.4747(4) 1.6191(4) 0.0275(8) Uani 1 1 d .
O8 O -0.1424(3) 0.3073(3) 1.4933(3) 0.0217(8) Uani 1 1 d .
O9 O -0.0327(3) 0.2644(3) 1.6488(3) 0.0222(7) Uani 1 1 d .
O10 O 0.0627(3) -0.1172(4) 1.4119(3) 0.0204(7) Uani 1 1 d .
O1W O 0.0405(5) 0.6001(5) 1.3837(4) 0.0360(9) Uani 1 1 d .
H2W H 0.058(6) 0.588(9) 1.312(9) 0.05(2) Uiso 1 1 d .
H1W H 0.089(8) 0.548(8) 1.416(9) 0.06(3) Uiso 1 1 d .
C1 C -0.1188(5) 0.2994(5) 1.2044(4) 0.0239(9) Uani 1 1 d .
H1A H -0.1018 0.3273 1.1227 0.036 Uiso 1 1 calc R
H1B H -0.0456 0.3223 1.2536 0.036 Uiso 1 1 calc R
H1C H -0.1928 0.3508 1.2335 0.036 Uiso 1 1 calc R
C2 C -0.2446(6) -0.2718(5) 1.2858(4) 0.0250(12) Uani 1 1 d .
H2B H -0.2323 -0.1809 1.2456 0.037 Uiso 1 1 calc R
H2C H -0.3145 -0.3230 1.2488 0.037 Uiso 1 1 calc R
H2A H -0.1674 -0.3284 1.2798 0.037 Uiso 1 1 calc R

loop_
_atom_site_aniso_label
_atom_site_aniso_U_11
_atom_site_aniso_U_22
_atom_site_aniso_U_33
_atom_site_aniso_U_23
_atom_site_aniso_U_13
_atom_site_aniso_U_12
Np1 0.00835(7) 0.01288(7) 0.01014(7) -0.00008(11) -0.00025(11) -0.00009(4)
P1 0.0099(4) 0.0144(5) 0.0113(5) 0.0001(4) -0.0007(4) -0.0002(4)
P2 0.0116(5) 0.0135(5) 0.0194(5) -0.0013(4) 0.0016(4) 0.0002(4)
N1 0.018(2) 0.021(2) 0.021(2) 0.0016(17) 0.0028(15) -0.0023(16)
O1 0.0156(17) 0.031(2) 0.0120(15) 0.0005(12) 0.0011(13) 0.0016(13)
O2 0.0143(16) 0.0208(16) 0.0196(17) 0.0013(13) -0.0049(13) -0.0001(13)
O3 0.0134(15) 0.0174(15) 0.0118(14) -0.0025(11) -0.0004(12) 0.0003(11)
O4 0.0227(16) 0.0141(14) 0.033(3) 0.0028(14) -0.0076(15) -0.0019(11)
O5 0.0135(15) 0.0232(18) 0.0273(18) 0.0006(14) 0.0049(13) 0.0027(12)
O6 0.0160(13) 0.0190(14) 0.018(2) -0.0011(13) -0.0001(13) -0.0048(10)
O7 0.037(2) 0.0143(17) 0.031(2) -0.0050(14) 0.0024(17) -0.0008(14)
O8 0.0255(16) 0.0210(15) 0.018(2) -0.0013(13) -0.0020(14) 0.0013(12)
O9 0.0224(17) 0.0203(16) 0.0239(17) -0.0033(13) -0.0050(13) 0.0010(13)
O10 0.0180(16) 0.0231(18) 0.0202(17) -0.0032(14) 0.0038(12) 0.0023(13)
O1W 0.052(3) 0.028(2) 0.029(2) 0.0052(17) -0.003(2) 0.007(2)
C1 0.027(2) 0.020(2) 0.025(2) 0.0032(19) -0.003(2) -0.0014(19)
C2 0.022(2) 0.030(2) 0.023(3) -0.0046(19) 0.001(2) -0.004(2)

loop_
_atom_type_symbol
_atom_type_description
_atom_type_scat_dispersion_real
_atom_type_scat_dispersion_imag
_atom_type_scat_source
C C 0.0033 0.0016 'International Tables Vol C Tables 4.2.6.8 and 6.1.1.4'
H H 0.0000 0.0000 'International Tables Vol C Tables 4.2.6.8 and 6.1.1.4'
O O 0.0106 0.0060 'International Tables Vol C Tables 4.2.6.8 and 6.1.1.4'
P P 0.1023 0.0942 'International Tables Vol C Tables 4.2.6.8 and 6.1.1.4'
Np Np -11.4937 4.1493 'International Tables Vol C Tables 4.2.6.8 and 6.1.1.4'
N N 0.0061 0.0033 'International Tables Vol C Tables 4.2.6.8 and 6.1.1.4'

loop_
_geom_angle_atom_site_label_1
_geom_angle_atom_site_label_2
_geom_angle_atom_site_label_3
_geom_angle
_geom_angle_site_symmetry_1
_geom_angle_site_symmetry_3
O1 Np1 O2 87.84(12) 2 4_455
O1 Np1 O3 164.54(11) 2 .
O2 Np1 O3 99.02(13) 4_455 .
O1 Np1 O5 93.65(13) 2 3
O2 Np1 O5 140.41(12) 4_455 3
O3 Np1 O5 89.85(12) . 3
O1 Np1 O6 88.27(13) 2 .
O2 Np1 O6 79.00(11) 4_455 .
O3 Np1 O6 79.55(12) . .
O5 Np1 O6 140.56(12) 3 .
O1 Np1 O10 80.63(13) 2 .
O2 Np1 O10 147.71(12) 4_455 .
O3 Np1 O10 86.33(12) . .
O5 Np1 O10 70.83(12) 3 .
O6 Np1 O10 70.65(11) . .
O1 Np1 O8 124.71(11) 2 .
O2 Np1 O8 73.36(11) 4_455 .
O3 Np1 O8 70.71(10) . .
O5 Np1 O8 73.48(12) 3 .
O6 Np1 O8 134.97(11) . .
O10 Np1 O8 137.24(12) . .
O1 Np1 O9 75.46(11) 2 .
O2 Np1 O9 70.65(12) 4_455 .
O3 Np1 O9 119.86(10) . .
O5 Np1 O9 71.51(12) 3 .
O6 Np1 O9 145.80(12) . .
O10 Np1 O9 133.44(11) . .
O8 Np1 O9 49.31(10) . .
O1 Np1 N1 100.23(12) 2 .
O2 Np1 N1 69.62(11) 4_455 .
O3 Np1 N1 95.16(11) . .
O5 Np1 N1 71.20(11) 3 .
O6 Np1 N1 147.00(10) . .
O10 Np1 N1 142.00(11) . .
O8 Np1 N1 24.49(10) . .
O9 Np1 N1 24.83(11) . .
O2 P1 O1 110.97(19) . .
O2 P1 O3 109.87(18) . .
O1 P1 O3 110.45(18) . .
O2 P1 C1 110.0(2) . .
O1 P1 C1 107.9(2) . .
O3 P1 C1 107.6(2) . .
O5 P2 O6 114.44(18) . .
O5 P2 O4 106.4(2) . .
O6 P2 O4 108.44(19) . .
O5 P2 C2 108.6(2) . .
O6 P2 C2 111.6(2) . .
O4 P2 C2 107.0(2) . .
O5 P2 H1 127.7(18) . .
O6 P2 H1 96.1(17) . .
C2 P2 H1 97(2) . .
O7 N1 O8 121.7(4) . .
O7 N1 O9 120.5(4) . .
O8 N1 O9 117.8(4) . .
O7 N1 Np1 177.2(3) . .
O8 N1 Np1 58.5(2) . .
O9 N1 Np1 59.4(2) . .
P1 O1 Np1 147.6(2) . 2_554
P1 O2 Np1 173.6(2) . 4_454
P1 O3 Np1 141.41(19) . .
P2 O4 H1 108(4) . .
P2 O5 Np1 162.0(2) . 3_455
P2 O6 Np1 143.0(2) . .
N1 O8 Np1 97.0(3) . .
N1 O9 Np1 95.8(3) . .
H2W O1W H1W 102(9) . .
P1 C1 H1A 109.5 . .
P1 C1 H1B 109.5 . .
H1A C1 H1B 109.5 . .
P1 C1 H1C 109.5 . .
H1A C1 H1C 109.5 . .
H1B C1 H1C 109.5 . .
P2 C2 H2B 109.5 . .
P2 C2 H2C 109.5 . .
H2B C2 H2C 109.5 . .
P2 C2 H2A 109.5 . .
H2B C2 H2A 109.5 . .
H2C C2 H2A 109.5 . .

loop_
_geom_bond_atom_site_label_1
_geom_bond_atom_site_label_2
_geom_bond_distance
_geom_bond_site_symmetry_2
Np1 O1 2.199(3) 2
Np1 O2 2.238(3) 4_455
Np1 O3 2.262(3) .
Np1 O5 2.267(3) 3
Np1 O6 2.278(3) .
Np1 O10 2.425(3) .
Np1 O8 2.570(3) .
Np1 O9 2.589(3) .
Np1 N1 2.992(4) .
P1 O2 1.513(3) .
P1 O1 1.527(4) .
P1 O3 1.541(3) .
P1 C1 1.768(5) .
P2 O5 1.506(3) .
P2 O6 1.512(3) .
P2 O4 1.579(4) .
P2 C2 1.766(5) .
N1 O7 1.227(5) .
N1 O8 1.250(5) .
N1 O9 1.263(5) .
O1 Np1 2.199(3) 2_554
O2 Np1 2.238(3) 4_454
O4 H1 0.74(6) .
O5 Np1 2.267(3) 3_455
O1W H2W 0.84(10) .
O1W H1W 0.79(9) .
C1 H1A 0.9800 .
C1 H1B 0.9800 .
C1 H1C 0.9800 .
C2 H2B 0.9800 .
C2 H2C 0.9800 .
C2 H2A 0.9800 .
